data_7159354
loop_
_publ_author_name
'Broftov&#xe1;, N'
'Landovsk&#xfd;, T'
'Dvo&#x159;&#xe1;kov&#xe1;, H'
'Eigner, V.'
'Krupi&#x10d;ka, M'
'Lhot&#xe1;k, P'

_publ_section_title
;
 Stereoselective oxidation of phenoxathiin-based thiacalix[4]arenes -
 stereomutation of sulfoxide groups.
;
_journal_issue 22
_journal_name_full 'Organic &amp; biomolecular chemistry'
_journal_page_first 4620
_journal_page_last 4630
_journal_paper_doi 10.1039/d3ob00530e
_journal_volume 21
_journal_year 2023
_chemical_formula_moiety 'C43 H52 O12 S4'
_chemical_formula_sum 'C43 H52 O12 S4'
_chemical_formula_weight 889.14
_space_group_IT_number 2
_space_group_name_Hall '-P 1'
_space_group_name_H-M_alt 'P -1'
_symmetry_cell_setting triclinic
_symmetry_space_group_name_Hall '-P 1'
_symmetry_space_group_name_H-M 'P -1'
_atom_sites_solution_hydrogens difmap
_atom_sites_solution_primary other
_atom_sites_solution_secondary difmap
_audit_update_record
;
2022-12-19 deposited with the CCDC.	2023-05-15 downloaded from the CCDC.
;
_cell_angle_alpha 70.921(2)
_cell_angle_beta 89.7620(14)
_cell_angle_gamma 83.5928(17)
_cell_formula_units_Z 4
_cell_length_a 14.1073(2)
_cell_length_b 17.6934(5)
_cell_length_c 19.5984(4)
_cell_measurement_reflns_used 15841
_cell_measurement_temperature 95
_cell_measurement_theta_max 74.45
_cell_measurement_theta_min 2.89
_cell_volume 4591.56(18)
_computing_cell_refinement
; 
 CrysAlisPro (Rigaku Oxford Diffraction, 2017) 
;
_computing_data_collection 'SuperNova, (Oxford Diffraction, 2010)'
_computing_data_reduction
; 
 CrysAlisPro (Rigaku Oxford Diffraction, 2017) 
;
_computing_molecular_graphics 'CAMERON (Watkin et al., 1996)'
_computing_publication_material 'CRYSTALS (Betteridge et al., 2003)'
_computing_structure_refinement 'CRYSTALS (Betteridge et al., 2003)'
_computing_structure_solution 'Superflip (Palatinus & Chapuis, 2007)'
_diffrn_ambient_pressure 101
_diffrn_ambient_temperature 95
_diffrn_measured_fraction_theta_full 0.996
_diffrn_measured_fraction_theta_max 0.967
_diffrn_measurement_device Area
_diffrn_measurement_device_type 'Oxford Diffraction SuperNova'
_diffrn_measurement_method '\f & \w scans'
_diffrn_radiation_monochromator 'focussing mirrors'
_diffrn_radiation_type 'Cu K\a'
_diffrn_radiation_wavelength 1.54184
_diffrn_reflns_av_R_equivalents 0.033
_diffrn_reflns_av_unetI/netI 0.053
_diffrn_reflns_limit_h_max 9
_diffrn_reflns_limit_h_min -17
_diffrn_reflns_limit_k_max 22
_diffrn_reflns_limit_k_min -21
_diffrn_reflns_limit_l_max 24
_diffrn_reflns_limit_l_min -22
_diffrn_reflns_number 33660
_diffrn_reflns_theta_full 67.921
_diffrn_reflns_theta_max 74.638
_diffrn_reflns_theta_min 2.934
_diffrn_standards_number 0
_exptl_absorpt_coefficient_mu 2.389
_exptl_absorpt_correction_T_max 0.85
_exptl_absorpt_correction_T_min 0.18
_exptl_absorpt_correction_type gaussian
_exptl_absorpt_process_details
; 
 Gaussian Integration (Busing and Levy, 1957) 
;
_exptl_crystal_colour colourless
_exptl_crystal_density_diffrn 1.286
_exptl_crystal_density_meas ?
_exptl_crystal_density_method 'not measured'
_exptl_crystal_description platelet
_exptl_crystal_F_000 1880.000
_exptl_crystal_size_max 0.419
_exptl_crystal_size_mid 0.286
_exptl_crystal_size_min 0.069
_refine_diff_density_max 0.87
_refine_diff_density_min -0.60
_refine_ls_extinction_method None
_refine_ls_goodness_of_fit_ref 1.0010
_refine_ls_hydrogen_treatment constr
_refine_ls_matrix_type full
_refine_ls_number_parameters 1167
_refine_ls_number_reflns 18212
_refine_ls_number_restraints 116
_refine_ls_R_factor_all 0.0588
_refine_ls_R_factor_gt 0.0507
_refine_ls_shift/su_max 0.0017698
_refine_ls_shift/su_mean 0.0000513
_refine_ls_structure_factor_coef Fsqd
_refine_ls_weighting_details
;
 Method= Modified Sheldrick 
 w=1/[\s^2^(F^2^) + ( 0.07P)^2^ + 4.91P] 
 ,where P=(max(Fo^2^,0) + 2Fc^2^)/3 
;
_refine_ls_weighting_scheme calc
_refine_ls_wR_factor_all 0.1360
_refine_ls_wR_factor_gt 0.1286
_refine_ls_wR_factor_ref 0.1360
_reflns_limit_h_max 17
_reflns_limit_h_min -17
_reflns_limit_k_max 22
_reflns_limit_k_min -20
_reflns_limit_l_max 24
_reflns_limit_l_min 0
_reflns_number_gt 15668
_reflns_number_total 18214
_reflns_threshold_expression I>2.0\s(I)
_oxford_diffrn_Wilson_B_factor 2.01
_oxford_diffrn_Wilson_scale 0.22
_oxford_refine_ls_r_factor_ref 0.0588
_oxford_refine_ls_scale 2.632(15)
_oxford_reflns_number_all 18214
_cod_data_source_file d3ob00530e2.cif
_cod_data_source_block 11a
_cod_depositor_comments
;
The following automatic conversions were performed:

data item '_exptl_crystal_density_meas' value 'not measured' was
changed to '?' -- the value is perceived as not measured.

Automatic conversion script
Id: cif_fix_values 8170 2020-07-09 18:12:32Z antanas 

 Adding full bibliography for 7159351--7159355.cif.
;
_cod_original_cell_volume 4591.58(17)
_cod_original_sg_symbol_Hall '-P 1 '
_cod_original_sg_symbol_H-M 'P -1 '
_cod_database_code 7159354
_oxford_refine_reflns_threshold_expression I>-3.0\s(I)
_oxford_refine_ls_r_factor_all 0.0588
_oxford_refine_ls_wr_factor_all 0.1361
_platon_squeeze_void_probe_radius 1.20

loop_
_symmetry_equiv_pos_as_xyz
x,y,z
-x,-y,-z

loop_
_atom_site_label
_atom_site_type_symbol
_atom_site_fract_x
_atom_site_fract_y
_atom_site_fract_z
_atom_site_U_iso_or_equiv
_atom_site_occupancy
_atom_site_adp_type
_atom_site_refinement_flags_posn
_atom_site_refinement_flags_adp
_atom_site_refinement_flags_occupancy
_atom_site_disorder_assembly
_atom_site_disorder_group
_atom_site_attached_hydrogens
C1 C 0.40391(16) 0.20344(15) 0.27923(13) 0.0241 1.0000 Uani . . . . . .
S2 S 0.41762(4) 0.09604(4) 0.30115(3) 0.0219 1.0000 Uani . . . . . .
C3 C 0.52968(16) 0.08173(14) 0.26300(13) 0.0226 1.0000 Uani . . . . . .
C4 C 0.53251(16) 0.06691(15) 0.19760(13) 0.0240 1.0000 Uani . . . . . .
C5 C 0.61561(16) 0.07161(15) 0.15755(13) 0.0237 1.0000 Uani . . . . . .
C6 C 0.69620(16) 0.09210(15) 0.18550(13) 0.0240 1.0000 Uani . . . . . .
C7 C 0.69365(16) 0.10404(15) 0.25254(13) 0.0237 1.0000 Uani . . . . . .
C8 C 0.61184(16) 0.09955(14) 0.29124(13) 0.0222 1.0000 Uani . . . . . .
O9 O 0.60664(11) 0.11420(11) 0.35516(9) 0.0231 1.0000 Uani . . . . . .
C10 C 0.65740(15) 0.17160(14) 0.36698(12) 0.0212 1.0000 Uani . . . . . .
C11 C 0.74354(16) 0.19417(15) 0.33431(12) 0.0224 1.0000 Uani . . . . . .
C12 C 0.78568(16) 0.25833(15) 0.34755(13) 0.0230 1.0000 Uani . . . . . .
C13 C 0.73979(16) 0.29046(15) 0.39687(13) 0.0238 1.0000 Uani . . . . . .
C14 C 0.65801(16) 0.26274(15) 0.43225(12) 0.0224 1.0000 Uani . . . . . .
S15 S 0.62093(4) 0.29878(3) 0.50469(3) 0.0232 1.0000 Uani . . . . . .
C16 C 0.49493(16) 0.30582(15) 0.50303(14) 0.0246 1.0000 Uani . . . . . .
C17 C 0.45047(17) 0.25635(15) 0.56196(13) 0.0252 1.0000 Uani . . . . . .
C18 C 0.35324(18) 0.24988(16) 0.55892(14) 0.0278 1.0000 Uani . . . . . .
C19 C 0.30294(17) 0.29376(16) 0.49400(15) 0.0291 1.0000 Uani . . . . . .
C20 C 0.34715(17) 0.34296(16) 0.43521(15) 0.0288 1.0000 Uani . . . . . .
S21 S 0.28337(4) 0.38036(4) 0.35065(4) 0.0310 1.0000 Uani . . . . . .
C22 C 0.34771(17) 0.32614(16) 0.29949(14) 0.0291 1.0000 Uani . . . . . .
C23 C 0.39205(19) 0.37006(17) 0.23804(15) 0.0338 1.0000 Uani . . . . . .
C24 C 0.4417(2) 0.33150(17) 0.19530(15) 0.0333 1.0000 Uani . . . . . .
C25 C 0.44495(18) 0.24824(17) 0.21626(14) 0.0304 1.0000 Uani . . . . . .
C26 C 0.35375(15) 0.24236(15) 0.32247(13) 0.0240 1.0000 Uani . . . . . .
C27 C 0.44423(18) 0.35056(15) 0.43887(14) 0.0273 1.0000 Uani . . . . . .
C28 C 0.61428(15) 0.20400(14) 0.41682(13) 0.0215 1.0000 Uani . . . . . .
S29 S 0.79580(4) 0.12493(4) 0.29132(3) 0.0234 1.0000 Uani . . . . . .
O30 O 0.34646(11) 0.07540(12) 0.25986(10) 0.0285 1.0000 Uani . . . . . .
O31 O 0.42393(11) 0.05705(10) 0.37796(9) 0.0239 1.0000 Uani . . . . . .
O32 O 0.83209(12) 0.05443(12) 0.35026(10) 0.0295 1.0000 Uani . . . . . .
O33 O 0.85765(12) 0.15808(13) 0.23351(10) 0.0330 1.0000 Uani . . . . . .
O34 O 0.65459(12) 0.23638(11) 0.57063(9) 0.0268 1.0000 Uani . . . . . .
O35 O 0.65181(13) 0.37735(11) 0.48970(10) 0.0308 1.0000 Uani . . . . . .
O36 O 0.29311(14) 0.46418(12) 0.31632(11) 0.0376 1.0000 Uani . . . . . .
O37 O 0.18889(13) 0.35618(13) 0.36203(12) 0.0371 1.0000 Uani . . . . . .
O38 O 0.31603(11) 0.20217(11) 0.38654(9) 0.0247 1.0000 Uani . . . . . .
C39 C 0.22832(17) 0.16988(18) 0.38086(16) 0.0333 1.0000 Uani . . . . . .
O40 O 0.49110(13) 0.39272(12) 0.38009(11) 0.0339 1.0000 Uani . . . . . .
C41 C 0.4935(2) 0.47665(19) 0.3735(2) 0.0506 1.0000 Uani . . . . . .
O42 O 0.52849(11) 0.18266(10) 0.44388(9) 0.0229 1.0000 Uani . . . . . .
C43 C 0.52927(17) 0.10411(15) 0.49819(13) 0.0258 1.0000 Uani . . . . . .
C44 C 0.61281(16) 0.05927(16) 0.08388(13) 0.0260 1.0000 Uani . . . . . .
C45 C 0.71165(18) 0.06029(18) 0.05095(14) 0.0304 1.0000 Uani . . . . . .
C46 C 0.57605(17) -0.02169(17) 0.09252(15) 0.0297 1.0000 Uani . . . . . .
C47 C 0.54483(19) 0.12781(19) 0.03242(15) 0.0346 1.0000 Uani . . . . . .
C48 C 0.87540(17) 0.29500(16) 0.31119(14) 0.0270 1.0000 Uani . . . . . .
C49 C 0.96361(16) 0.23146(17) 0.32941(14) 0.0284 1.0000 Uani . . . . . .
C50 C 0.85519(19) 0.33306(18) 0.22931(15) 0.0347 1.0000 Uani . . . . . .
C51 C 0.9003(2) 0.36277(18) 0.33845(17) 0.0370 1.0000 Uani . . . . . .
C52 C 0.30222(17) 0.19388(16) 0.62125(14) 0.0316 1.0000 Uani D . . . . .
C53 C 0.3729(3) 0.1369(3) 0.6790(2) 0.0563 0.839(9) Uani D U P 1 1 .
C54 C 0.2409(5) 0.2458(3) 0.6570(4) 0.0760 0.839(9) Uani D U P 1 1 .
C55 C 0.2422(5) 0.1428(4) 0.5930(2) 0.0702 0.839(9) Uani D U P 1 1 .
C253 C 0.3575(15) 0.1091(7) 0.6494(15) 0.0667 0.161(9) Uani D U P 1 2 .
C254 C 0.295(2) 0.2284(17) 0.6838(11) 0.0854 0.161(9) Uani D U P 1 2 .
C255 C 0.2007(9) 0.1862(16) 0.5978(11) 0.0617 0.161(9) Uani D U P 1 2 .
C56 C 0.5069(4) 0.3717(4) 0.1305(4) 0.0404 0.564(9) Uani D U P 2 1 .
C57 C 0.6122(4) 0.3484(4) 0.1559(4) 0.0515 0.564(9) Uani D U P 2 1 .
C58 C 0.4903(6) 0.3449(4) 0.0653(4) 0.0447 0.564(9) Uani D U P 2 1 .
C59 C 0.4845(7) 0.4639(5) 0.1067(6) 0.0396 0.564(9) Uani D U P 2 1 .
C256 C 0.4900(7) 0.3865(6) 0.1344(6) 0.0410 0.284(7) Uani D U P 2 2 .
C257 C 0.5734(8) 0.4169(8) 0.1641(7) 0.0650 0.284(7) Uani D U P 2 2 .
C258 C 0.5276(11) 0.3381(8) 0.0856(8) 0.0486 0.284(7) Uani D U P 2 2 .
C259 C 0.4207(10) 0.4596(7) 0.0898(6) 0.0584 0.284(7) Uani D U P 2 2 .
C456 C 0.4750(13) 0.3757(13) 0.1202(10) 0.0402 0.152(8) Uani D U P 2 3 .
C457 C 0.5804(13) 0.3425(11) 0.1196(12) 0.0365 0.152(8) Uani D U P 2 3 .
C458 C 0.4207(17) 0.3664(14) 0.0559(11) 0.0478 0.152(8) Uani D U P 2 3 .
C459 C 0.468(3) 0.4657(16) 0.112(2) 0.0416 0.152(8) Uani D U P 2 3 .
C101 C 0.95826(16) 0.80258(15) 0.22491(13) 0.0244 1.0000 Uani . . . . . .
S102 S 0.94299(4) 0.91046(3) 0.20018(3) 0.0216 1.0000 Uani . . . . . .
C103 C 1.05092(15) 0.92705(14) 0.23652(13) 0.0205 1.0000 Uani . . . . . .
C104 C 1.05004(16) 0.94123(14) 0.30201(13) 0.0213 1.0000 Uani . . . . . .
C105 C 1.13498(16) 0.93744(14) 0.34067(12) 0.0212 1.0000 Uani . . . . . .
C106 C 1.22094(15) 0.92069(14) 0.31041(13) 0.0208 1.0000 Uani . . . . . .
C107 C 1.22145(15) 0.90930(14) 0.24374(13) 0.0212 1.0000 Uani . . . . . .
C108 C 1.13715(16) 0.91124(13) 0.20657(12) 0.0196 1.0000 Uani . . . . . .
O109 O 1.13657(11) 0.89517(10) 0.14299(9) 0.0220 1.0000 Uani . . . . . .
C110 C 1.20314(15) 0.83664(14) 0.13298(12) 0.0205 1.0000 Uani . . . . . .
C111 C 1.29532(15) 0.81602(14) 0.16542(12) 0.0203 1.0000 Uani . . . . . .
C112 C 1.35430(16) 0.74883(14) 0.15715(13) 0.0225 1.0000 Uani . . . . . .
C113 C 1.31847(17) 0.71263(15) 0.11100(14) 0.0256 1.0000 Uani . . . . . .
C114 C 1.23005(17) 0.73893(15) 0.07494(13) 0.0250 1.0000 Uani . . . . . .
S115 S 1.20482(4) 0.69650(4) 0.00649(3) 0.0271 1.0000 Uani . . . . . .
C116 C 1.08061(17) 0.68781(15) 0.00926(14) 0.0258 1.0000 Uani . . . . . .
C117 C 1.02459(17) 0.72918(15) -0.05288(13) 0.0256 1.0000 Uani . . . . . .
C118 C 0.92537(18) 0.73396(16) -0.05147(14) 0.0279 1.0000 Uani . . . . . .
C119 C 0.88575(18) 0.69733(16) 0.01477(14) 0.0292 1.0000 Uani . . . . . .
C120 C 0.94193(19) 0.65560(16) 0.07622(14) 0.0287 1.0000 Uani . . . . . .
S121 S 0.88573(5) 0.62225(4) 0.15974(4) 0.0350 1.0000 Uani . . . . . .
C122 C 0.93296(19) 0.67857(17) 0.20960(14) 0.0306 1.0000 Uani . . . . . .
C123 C 0.9846(2) 0.63504(17) 0.27303(15) 0.0339 1.0000 Uani . . . . . .
C124 C 1.0236(2) 0.67468(17) 0.31459(14) 0.0331 1.0000 Uani . . . . . .
C125 C 1.00861(18) 0.75826(16) 0.28966(13) 0.0277 1.0000 Uani . . . . . .
C126 C 0.91903(16) 0.76235(16) 0.18322(13) 0.0259 1.0000 Uani . . . . . .
C127 C 1.04122(19) 0.64822(15) 0.07459(14) 0.0280 1.0000 Uani . . . . . .
C128 C 1.16927(16) 0.79937(15) 0.08670(13) 0.0225 1.0000 Uani . . . . . .
S129 S 1.32733(4) 0.89193(3) 0.20102(3) 0.0209 1.0000 Uani . . . . . .
O130 O 0.86606(11) 0.93252(11) 0.24121(10) 0.0278 1.0000 Uani . . . . . .
O131 O 0.93814(11) 0.94724(10) 0.12317(9) 0.0246 1.0000 Uani . . . . . .
O132 O 1.33630(12) 0.96063(11) 0.13807(10) 0.0266 1.0000 Uani . . . . . .
O133 O 1.40289(11) 0.86654(11) 0.25464(10) 0.0272 1.0000 Uani . . . . . .
O134 O 1.22128(13) 0.75535(12) -0.06190(10) 0.0317 1.0000 Uani . . . . . .
O135 O 1.25891(14) 0.61868(13) 0.02546(12) 0.0371 1.0000 Uani . . . . . .
O136 O 0.91634(18) 0.53871(13) 0.19605(12) 0.0452 1.0000 Uani . . . . . .
O137 O 0.78460(15) 0.64721(15) 0.14659(12) 0.0443 1.0000 Uani . . . . . .
O138 O 0.87337(11) 0.80053(11) 0.11766(10) 0.0273 1.0000 Uani . . . . . .
C139 C 0.77671(18) 0.8355(2) 0.11976(19) 0.0403 1.0000 Uani . . . . . .
O140 O 1.09730(14) 0.61465(12) 0.13613(11) 0.0340 1.0000 Uani . . . . . .
C141 C 1.1304(3) 0.5292(2) 0.15378(19) 0.0480 1.0000 Uani . . . . . .
O142 O 1.07765(11) 0.81829(10) 0.06009(9) 0.0240 1.0000 Uani . . . . . .
C143 C 1.05534(17) 0.89452(15) 0.00299(13) 0.0263 1.0000 Uani . . . . . .
C144 C 1.12932(16) 0.94731(15) 0.41533(13) 0.0227 1.0000 Uani . . . . . .
C145 C 1.22839(16) 0.94618(16) 0.44770(13) 0.0260 1.0000 Uani . . . . . .
C146 C 1.06911(16) 1.02689(15) 0.40956(14) 0.0259 1.0000 Uani . . . . . .
C147 C 1.08208(19) 0.87697(17) 0.46650(14) 0.0308 1.0000 Uani . . . . . .
C148 C 1.45125(17) 0.71200(15) 0.19706(14) 0.0259 1.0000 Uani . . . . . .
C149 C 1.52755(16) 0.77030(17) 0.17314(14) 0.0286 1.0000 Uani . . . . . .
C150 C 1.43775(18) 0.68648(16) 0.27934(14) 0.0294 1.0000 Uani . . . . . .
C151 C 1.4901(2) 0.63508(18) 0.18095(17) 0.0366 1.0000 Uani . . . . . .
C152 C 0.86100(19) 0.7793(2) -0.11871(15) 0.0362 1.0000 Uani . . . . . .
C153 C 0.9074(3) 0.8472(3) -0.1710(2) 0.0665 1.0000 Uani . . . . . .
C154 C 0.7650(3) 0.8112(4) -0.0976(2) 0.1067 1.0000 Uani . . . . . .
C155 C 0.8436(4) 0.7194(3) -0.1574(3) 0.0889 1.0000 Uani . . . . . .
C156 C 1.0875(3) 0.62971(19) 0.38200(17) 0.0483 1.0000 Uani . . . . . .
C157 C 1.1910(4) 0.6460(3) 0.3627(3) 0.0847 1.0000 Uani . . . . . .
C158 C 1.0551(6) 0.6580(3) 0.4449(2) 0.1055 1.0000 Uani . . . . . .
C159 C 1.0846(3) 0.5383(2) 0.4058(2) 0.0545 1.0000 Uani . . . . . .
H41 H 0.4769 0.0541 0.1801 0.0294 1.0000 Uiso R . . . . .
H61 H 0.7538 0.0973 0.1603 0.0298 1.0000 Uiso R . . . . .
H131 H 0.7654 0.3321 0.4070 0.0300 1.0000 Uiso R . . . . .
H171 H 0.4877 0.2250 0.6038 0.0312 1.0000 Uiso R . . . . .
H191 H 0.2373 0.2893 0.4897 0.0350 1.0000 Uiso R . . . . .
H231 H 0.3875 0.4261 0.2251 0.0393 1.0000 Uiso R . . . . .
H251 H 0.4784 0.2206 0.1882 0.0375 1.0000 Uiso R . . . . .
H392 H 0.2129 0.1347 0.4286 0.0503 1.0000 Uiso R . . . . .
H391 H 0.1787 0.2151 0.3631 0.0499 1.0000 Uiso R . . . . .
H393 H 0.2345 0.1399 0.3474 0.0500 1.0000 Uiso R . . . . .
H412 H 0.5299 0.5012 0.3312 0.0761 1.0000 Uiso R . . . . .
H413 H 0.5254 0.4786 0.4167 0.0752 1.0000 Uiso R . . . . .
H411 H 0.4293 0.5039 0.3682 0.0761 1.0000 Uiso R . . . . .
H433 H 0.4650 0.0903 0.5037 0.0393 1.0000 Uiso R . . . . .
H431 H 0.5542 0.1065 0.5436 0.0388 1.0000 Uiso R . . . . .
H432 H 0.5680 0.0651 0.4824 0.0387 1.0000 Uiso R . . . . .
H451 H 0.7066 0.0502 0.0054 0.0465 1.0000 Uiso R . . . . .
H453 H 0.7333 0.1123 0.0412 0.0467 1.0000 Uiso R . . . . .
H452 H 0.7595 0.0195 0.0820 0.0466 1.0000 Uiso R . . . . .
H462 H 0.5814 -0.0351 0.0489 0.0444 1.0000 Uiso R . . . . .
H461 H 0.6114 -0.0648 0.1320 0.0450 1.0000 Uiso R . . . . .
H463 H 0.5095 -0.0204 0.1047 0.0451 1.0000 Uiso R . . . . .
H472 H 0.5411 0.1223 -0.0145 0.0532 1.0000 Uiso R . . . . .
H473 H 0.5655 0.1790 0.0278 0.0524 1.0000 Uiso R . . . . .
H471 H 0.4819 0.1273 0.0513 0.0519 1.0000 Uiso R . . . . .
H493 H 1.0177 0.2550 0.3048 0.0432 1.0000 Uiso R . . . . .
H491 H 0.9802 0.2124 0.3813 0.0428 1.0000 Uiso R . . . . .
H492 H 0.9563 0.1836 0.3163 0.0432 1.0000 Uiso R . . . . .
H501 H 0.9122 0.3532 0.2068 0.0524 1.0000 Uiso R . . . . .
H503 H 0.8055 0.3769 0.2203 0.0518 1.0000 Uiso R . . . . .
H502 H 0.8364 0.2945 0.2087 0.0511 1.0000 Uiso R . . . . .
H512 H 0.9575 0.3812 0.3174 0.0560 1.0000 Uiso R . . . . .
H511 H 0.9110 0.3423 0.3903 0.0553 1.0000 Uiso R . . . . .
H513 H 0.8507 0.4059 0.3270 0.0555 1.0000 Uiso R . . . . .
H532 H 0.3385 0.1025 0.7171 0.0859 0.839(9) Uiso R . P 1 1 .
H533 H 0.4105 0.1677 0.6988 0.0861 0.839(9) Uiso R . P 1 1 .
H531 H 0.4155 0.1037 0.6581 0.0866 0.839(9) Uiso R . P 1 1 .
H543 H 0.2139 0.2118 0.6991 0.1179 0.839(9) Uiso R . P 1 1 .
H541 H 0.2766 0.2823 0.6694 0.1180 0.839(9) Uiso R . P 1 1 .
H542 H 0.1893 0.2764 0.6233 0.1180 0.839(9) Uiso R . P 1 1 .
H551 H 0.2118 0.1065 0.6327 0.1018 0.839(9) Uiso R . P 1 1 .
H553 H 0.2813 0.1130 0.5685 0.1022 0.839(9) Uiso R . P 1 1 .
H552 H 0.1916 0.1789 0.5604 0.1018 0.839(9) Uiso R . P 1 1 .
H2532 H 0.3237 0.0780 0.6896 0.0890 0.161(9) Uiso R . P 1 2 .
H2531 H 0.4172 0.1193 0.6664 0.0890 0.161(9) Uiso R . P 1 2 .
H2533 H 0.3697 0.0797 0.6162 0.0890 0.161(9) Uiso R . P 1 2 .
H2542 H 0.2579 0.1946 0.7260 0.1280 0.161(9) Uiso R . P 1 2 .
H2543 H 0.3600 0.2367 0.7006 0.1280 0.161(9) Uiso R . P 1 2 .
H2541 H 0.2553 0.2826 0.6563 0.1280 0.161(9) Uiso R . P 1 2 .
H2553 H 0.1747 0.1457 0.6370 0.0899 0.161(9) Uiso R . P 1 2 .
H2551 H 0.1577 0.2355 0.5846 0.0900 0.161(9) Uiso R . P 1 2 .
H2552 H 0.2082 0.1679 0.5566 0.0900 0.161(9) Uiso R . P 1 2 .
H571 H 0.6528 0.3765 0.1185 0.0791 0.564(9) Uiso R . P 2 1 .
H573 H 0.6215 0.3635 0.1988 0.0790 0.564(9) Uiso R . P 2 1 .
H572 H 0.6292 0.2905 0.1676 0.0788 0.564(9) Uiso R . P 2 1 .
H582 H 0.5202 0.3786 0.0237 0.0701 0.564(9) Uiso R . P 2 1 .
H581 H 0.5184 0.2898 0.0767 0.0701 0.564(9) Uiso R . P 2 1 .
H583 H 0.4224 0.3485 0.0553 0.0705 0.564(9) Uiso R . P 2 1 .
H592 H 0.5252 0.4881 0.0680 0.0618 0.564(9) Uiso R . P 2 1 .
H593 H 0.4979 0.4820 0.1468 0.0621 0.564(9) Uiso R . P 2 1 .
H591 H 0.4175 0.4812 0.0913 0.0623 0.564(9) Uiso R . P 2 1 .
H2573 H 0.6033 0.4531 0.1250 0.0930 0.284(7) Uiso R . P 2 2 .
H2571 H 0.5499 0.4440 0.1966 0.0931 0.284(7) Uiso R . P 2 2 .
H2572 H 0.6189 0.3724 0.1898 0.0930 0.284(7) Uiso R . P 2 2 .
H2581 H 0.5569 0.3729 0.0443 0.0680 0.284(7) Uiso R . P 2 2 .
H2582 H 0.5748 0.2943 0.1129 0.0679 0.284(7) Uiso R . P 2 2 .
H2583 H 0.4749 0.3160 0.0700 0.0681 0.284(7) Uiso R . P 2 2 .
H2592 H 0.4520 0.4911 0.0486 0.0801 0.284(7) Uiso R . P 2 2 .
H2593 H 0.3998 0.4925 0.1190 0.0799 0.284(7) Uiso R . P 2 2 .
H2591 H 0.3662 0.4412 0.0738 0.0800 0.284(7) Uiso R . P 2 2 .
H4573 H 0.6037 0.3626 0.0717 0.0560 0.152(8) Uiso R . P 2 3 .
H4571 H 0.6158 0.3611 0.1515 0.0561 0.152(8) Uiso R . P 2 3 .
H4572 H 0.5886 0.2846 0.1358 0.0559 0.152(8) Uiso R . P 2 3 .
H4581 H 0.4509 0.3954 0.0109 0.0700 0.152(8) Uiso R . P 2 3 .
H4583 H 0.3530 0.3884 0.0550 0.0700 0.152(8) Uiso R . P 2 3 .
H4582 H 0.4257 0.3080 0.0627 0.0699 0.152(8) Uiso R . P 2 3 .
H4592 H 0.4875 0.4960 0.0565 0.0639 0.152(8) Uiso R . P 2 3 .
H4591 H 0.5184 0.4723 0.1514 0.0641 0.152(8) Uiso R . P 2 3 .
H4593 H 0.3938 0.4822 0.1224 0.0640 0.152(8) Uiso R . P 2 3 .
H1041 H 0.9916 0.9522 0.3212 0.0253 1.0000 Uiso R . . . . .
H1061 H 1.2789 0.9168 0.3351 0.0247 1.0000 Uiso R . . . . .
H1131 H 1.3543 0.6680 0.1033 0.0313 1.0000 Uiso R . . . . .
H1171 H 1.0527 0.7550 -0.0965 0.0309 1.0000 Uiso R . . . . .
H1191 H 0.8199 0.7009 0.0175 0.0351 1.0000 Uiso R . . . . .
H1231 H 0.9932 0.5790 0.2869 0.0396 1.0000 Uiso R . . . . .
H1251 H 1.0334 0.7862 0.3179 0.0323 1.0000 Uiso R . . . . .
H1393 H 0.7555 0.8671 0.0709 0.0612 1.0000 Uiso R . . . . .
H1391 H 0.7753 0.8687 0.1509 0.0608 1.0000 Uiso R . . . . .
H1392 H 0.7389 0.7915 0.1400 0.0605 1.0000 Uiso R . . . . .
H1411 H 1.1707 0.5115 0.1976 0.0731 1.0000 Uiso R . . . . .
H1413 H 1.1664 0.5186 0.1150 0.0736 1.0000 Uiso R . . . . .
H1412 H 1.0773 0.4976 0.1611 0.0726 1.0000 Uiso R . . . . .
H1432 H 0.9868 0.9012 -0.0020 0.0390 1.0000 Uiso R . . . . .
H1431 H 1.0759 0.9375 0.0167 0.0391 1.0000 Uiso R . . . . .
H1433 H 1.0834 0.8928 -0.0412 0.0387 1.0000 Uiso R . . . . .
H1452 H 1.2190 0.9530 0.4949 0.0392 1.0000 Uiso R . . . . .
H1453 H 1.2630 0.9880 0.4165 0.0385 1.0000 Uiso R . . . . .
H1451 H 1.2642 0.8942 0.4554 0.0386 1.0000 Uiso R . . . . .
H1463 H 1.0721 1.0373 0.4558 0.0381 1.0000 Uiso R . . . . .
H1461 H 1.0902 1.0721 0.3719 0.0392 1.0000 Uiso R . . . . .
H1462 H 1.0032 1.0259 0.3988 0.0385 1.0000 Uiso R . . . . .
H1471 H 1.0796 0.8807 0.5142 0.0460 1.0000 Uiso R . . . . .
H1473 H 1.1163 0.8258 0.4687 0.0455 1.0000 Uiso R . . . . .
H1472 H 1.0172 0.8782 0.4499 0.0457 1.0000 Uiso R . . . . .
H1492 H 1.5871 0.7467 0.2006 0.0430 1.0000 Uiso R . . . . .
H1491 H 1.5044 0.8209 0.1801 0.0430 1.0000 Uiso R . . . . .
H1493 H 1.5366 0.7808 0.1224 0.0424 1.0000 Uiso R . . . . .
H1502 H 1.4970 0.6636 0.3054 0.0440 1.0000 Uiso R . . . . .
H1503 H 1.4124 0.7320 0.2926 0.0427 1.0000 Uiso R . . . . .
H1501 H 1.3932 0.6469 0.2924 0.0438 1.0000 Uiso R . . . . .
H1513 H 1.5489 0.6134 0.2071 0.0545 1.0000 Uiso R . . . . .
H1511 H 1.5000 0.6475 0.1305 0.0542 1.0000 Uiso R . . . . .
H1512 H 1.4461 0.5955 0.1959 0.0548 1.0000 Uiso R . . . . .
H1531 H 0.8666 0.8743 -0.2124 0.0947 1.0000 Uiso R . . . . .
H1533 H 0.9179 0.8842 -0.1454 0.0954 1.0000 Uiso R . . . . .
H1532 H 0.9673 0.8282 -0.1857 0.0949 1.0000 Uiso R . . . . .
H1542 H 0.7280 0.8375 -0.1410 0.1628 1.0000 Uiso R . . . . .
H1541 H 0.7787 0.8480 -0.0733 0.1631 1.0000 Uiso R . . . . .
H1543 H 0.7380 0.7656 -0.0657 0.1630 1.0000 Uiso R . . . . .
H1552 H 0.8034 0.7459 -0.1995 0.1347 1.0000 Uiso R . . . . .
H1553 H 0.9046 0.6983 -0.1706 0.1355 1.0000 Uiso R . . . . .
H1551 H 0.8127 0.6769 -0.1246 0.1351 1.0000 Uiso R . . . . .
H1573 H 1.2324 0.6143 0.4029 0.1200 1.0000 Uiso R . . . . .
H1571 H 1.1948 0.7028 0.3518 0.1196 1.0000 Uiso R . . . . .
H1572 H 1.2051 0.6308 0.3202 0.1201 1.0000 Uiso R . . . . .
H1581 H 1.0917 0.6271 0.4882 0.1516 1.0000 Uiso R . . . . .
H1583 H 1.0647 0.7136 0.4335 0.1517 1.0000 Uiso R . . . . .
H1582 H 0.9884 0.6509 0.4515 0.1520 1.0000 Uiso R . . . . .
H1592 H 1.1230 0.5109 0.4497 0.0828 1.0000 Uiso R . . . . .
H1591 H 1.1088 0.5176 0.3682 0.0829 1.0000 Uiso R . . . . .
H1593 H 1.0189 0.5280 0.4131 0.0828 1.0000 Uiso R . . . . .

loop_
_atom_site_aniso_label
_atom_site_aniso_U_11
_atom_site_aniso_U_22
_atom_site_aniso_U_33
_atom_site_aniso_U_23
_atom_site_aniso_U_13
_atom_site_aniso_U_12
C1 0.0139(10) 0.0317(12) 0.0218(11) -0.0028(9) -0.0012(8) -0.0007(8)
S2 0.0127(2) 0.0308(3) 0.0197(3) -0.0046(2) 0.00279(19) -0.00396(19)
C3 0.0148(10) 0.0283(12) 0.0212(11) -0.0034(9) 0.0034(8) -0.0032(8)
C4 0.0154(10) 0.0341(12) 0.0208(11) -0.0061(9) -0.0011(8) -0.0041(9)
C5 0.0176(10) 0.0310(12) 0.0199(11) -0.0042(9) 0.0011(8) -0.0052(9)
C6 0.0170(10) 0.0335(12) 0.0198(11) -0.0055(9) 0.0034(8) -0.0053(9)
C7 0.0142(10) 0.0335(12) 0.0217(11) -0.0065(9) -0.0005(8) -0.0037(9)
C8 0.0170(10) 0.0284(11) 0.0193(11) -0.0054(9) -0.0003(8) -0.0024(8)
O9 0.0163(7) 0.0347(9) 0.0187(8) -0.0078(7) 0.0041(6) -0.0084(6)
C10 0.0156(10) 0.0273(11) 0.0182(10) -0.0036(9) -0.0016(8) -0.0037(8)
C11 0.0157(10) 0.0323(12) 0.0169(10) -0.0051(9) 0.0018(8) -0.0020(9)
C12 0.0164(10) 0.0292(12) 0.0199(11) -0.0025(9) 0.0013(8) -0.0048(9)
C13 0.0190(10) 0.0277(12) 0.0227(11) -0.0051(9) 0.0009(9) -0.0045(9)
C14 0.0166(10) 0.0288(12) 0.0187(10) -0.0047(9) 0.0001(8) 0.0006(8)
S15 0.0183(2) 0.0276(3) 0.0225(3) -0.0066(2) 0.0034(2) -0.0027(2)
C16 0.0189(11) 0.0268(12) 0.0276(12) -0.0092(10) 0.0049(9) -0.0003(9)
C17 0.0250(11) 0.0285(12) 0.0221(11) -0.0092(10) 0.0047(9) -0.0011(9)
C18 0.0227(11) 0.0330(13) 0.0277(12) -0.0107(10) 0.0078(9) -0.0013(9)
C19 0.0193(11) 0.0369(14) 0.0304(13) -0.0115(11) 0.0056(9) 0.0012(10)
C20 0.0207(11) 0.0284(12) 0.0318(13) -0.0051(10) 0.0017(10) 0.0052(9)
S21 0.0216(3) 0.0319(3) 0.0324(3) -0.0042(3) -0.0008(2) 0.0074(2)
C22 0.0194(11) 0.0344(13) 0.0269(12) -0.0028(10) -0.0006(9) 0.0022(9)
C23 0.0299(13) 0.0288(13) 0.0319(14) 0.0029(11) -0.0005(11) 0.0026(10)
C24 0.0320(13) 0.0341(14) 0.0239(12) 0.0025(11) 0.0034(10) 0.0001(11)
C25 0.0263(12) 0.0376(14) 0.0218(12) -0.0030(10) 0.0033(9) -0.0012(10)
C26 0.0117(9) 0.0329(12) 0.0219(11) -0.0024(9) -0.0019(8) -0.0000(8)
C27 0.0241(12) 0.0242(11) 0.0293(13) -0.0041(10) 0.0055(10) 0.0004(9)
C28 0.0134(10) 0.0270(11) 0.0203(11) -0.0030(9) 0.0028(8) -0.0012(8)
S29 0.0122(2) 0.0376(3) 0.0216(3) -0.0111(2) 0.00194(19) -0.0041(2)
O30 0.0147(7) 0.0423(10) 0.0278(9) -0.0099(8) 0.0022(6) -0.0060(7)
O31 0.0169(7) 0.0301(9) 0.0206(8) -0.0026(7) 0.0042(6) -0.0030(6)
O32 0.0203(8) 0.0391(10) 0.0296(9) -0.0137(8) -0.0047(7) 0.0017(7)
O33 0.0195(8) 0.0570(12) 0.0294(9) -0.0201(9) 0.0105(7) -0.0149(8)
O34 0.0218(8) 0.0342(9) 0.0221(8) -0.0069(7) 0.0017(6) -0.0008(7)
O35 0.0287(9) 0.0306(9) 0.0330(10) -0.0098(8) 0.0046(7) -0.0058(7)
O36 0.0339(10) 0.0321(10) 0.0385(11) -0.0047(8) -0.0028(8) 0.0101(8)
O37 0.0190(8) 0.0459(11) 0.0411(11) -0.0110(9) -0.0021(8) 0.0086(8)
O38 0.0159(7) 0.0320(9) 0.0236(8) -0.0052(7) 0.0026(6) -0.0044(6)
C39 0.0170(11) 0.0479(16) 0.0369(14) -0.0148(12) 0.0075(10) -0.0095(10)
O40 0.0256(9) 0.0318(10) 0.0336(10) 0.0037(8) 0.0040(7) -0.0034(7)
C41 0.0422(17) 0.0314(15) 0.061(2) 0.0090(14) -0.0039(15) -0.0063(12)
O42 0.0132(7) 0.0299(9) 0.0230(8) -0.0050(7) 0.0047(6) -0.0032(6)
C43 0.0217(11) 0.0295(12) 0.0230(11) -0.0033(10) 0.0061(9) -0.0058(9)
C44 0.0183(11) 0.0404(14) 0.0205(11) -0.0107(10) 0.0026(9) -0.0061(9)
C45 0.0227(12) 0.0488(16) 0.0228(12) -0.0136(11) 0.0063(9) -0.0118(11)
C46 0.0187(11) 0.0448(15) 0.0302(13) -0.0169(11) 0.0043(9) -0.0084(10)
C47 0.0301(13) 0.0485(16) 0.0234(12) -0.0095(11) -0.0026(10) -0.0036(11)
C48 0.0196(11) 0.0335(13) 0.0251(12) -0.0043(10) 0.0066(9) -0.0087(9)
C49 0.0171(11) 0.0420(14) 0.0236(12) -0.0061(10) 0.0035(9) -0.0073(10)
C50 0.0251(12) 0.0412(15) 0.0277(13) 0.0029(11) 0.0051(10) -0.0058(11)
C51 0.0321(14) 0.0399(15) 0.0419(16) -0.0135(13) 0.0162(12) -0.0163(11)
C52 0.0223(12) 0.0470(15) 0.0267(13) -0.0125(12) 0.0082(10) -0.0083(11)
C53 0.035(2) 0.079(3) 0.036(2) 0.011(2) 0.0090(16) -0.0175(19)
C54 0.078(4) 0.066(3) 0.087(4) -0.028(3) 0.065(4) -0.012(3)
C55 0.106(5) 0.077(4) 0.033(2) -0.007(2) 0.003(3) -0.066(4)
C253 0.047(8) 0.076(9) 0.054(9) 0.012(8) 0.020(8) -0.015(8)
C254 0.085(10) 0.077(9) 0.089(10) -0.017(9) 0.062(9) -0.018(9)
C255 0.097(10) 0.071(9) 0.023(7) -0.009(8) 0.001(7) -0.055(8)
C56 0.047(3) 0.033(2) 0.0323(19) 0.0002(17) 0.018(2) 0.000(2)
C57 0.041(3) 0.056(4) 0.043(4) 0.005(3) 0.016(3) -0.009(3)
C58 0.068(5) 0.035(3) 0.030(3) -0.007(3) 0.015(3) -0.010(3)
C59 0.063(5) 0.025(3) 0.029(3) -0.008(2) 0.024(4) -0.005(3)
C256 0.047(3) 0.033(2) 0.033(2) 0.0008(19) 0.019(2) 0.001(2)
C257 0.055(6) 0.051(6) 0.074(7) 0.000(6) 0.033(6) -0.011(5)
C258 0.055(7) 0.039(5) 0.034(7) 0.006(5) 0.029(6) 0.010(6)
C259 0.065(7) 0.047(6) 0.034(5) 0.017(5) 0.026(5) 0.021(6)
C456 0.047(3) 0.033(2) 0.032(2) -0.0002(19) 0.019(2) 0.000(2)
C457 0.045(8) 0.027(7) 0.033(8) -0.003(6) 0.024(7) -0.007(6)
C458 0.056(9) 0.049(8) 0.032(7) -0.005(7) 0.005(7) -0.004(7)
C459 0.049(9) 0.032(9) 0.030(9) 0.008(8) 0.028(8) -0.007(8)
C101 0.0203(11) 0.0304(12) 0.0214(11) -0.0063(9) 0.0084(9) -0.0058(9)
S102 0.0130(2) 0.0297(3) 0.0217(3) -0.0080(2) 0.00425(19) -0.00314(19)
C103 0.0145(10) 0.0236(11) 0.0215(11) -0.0047(9) 0.0023(8) -0.0027(8)
C104 0.0158(10) 0.0253(11) 0.0205(11) -0.0044(9) 0.0061(8) -0.0023(8)
C105 0.0189(10) 0.0230(11) 0.0192(11) -0.0039(9) 0.0041(8) -0.0018(8)
C106 0.0153(10) 0.0228(11) 0.0221(11) -0.0045(9) 0.0019(8) -0.0018(8)
C107 0.0145(10) 0.0259(11) 0.0216(11) -0.0055(9) 0.0053(8) -0.0023(8)
C108 0.0170(10) 0.0215(10) 0.0189(10) -0.0050(8) 0.0031(8) -0.0016(8)
O109 0.0149(7) 0.0307(9) 0.0193(8) -0.0079(7) 0.0028(6) 0.0008(6)
C110 0.0146(10) 0.0259(11) 0.0186(10) -0.0053(9) 0.0062(8) 0.0009(8)
C111 0.0159(10) 0.0262(11) 0.0177(10) -0.0052(9) 0.0043(8) -0.0041(8)
C112 0.0176(10) 0.0260(11) 0.0219(11) -0.0056(9) 0.0031(8) -0.0010(8)
C113 0.0208(11) 0.0282(12) 0.0264(12) -0.0087(10) 0.0023(9) 0.0018(9)
C114 0.0221(11) 0.0299(12) 0.0228(11) -0.0082(10) 0.0014(9) -0.0026(9)
S115 0.0199(3) 0.0364(3) 0.0280(3) -0.0156(3) 0.0005(2) -0.0000(2)
C116 0.0215(11) 0.0290(12) 0.0282(12) -0.0115(10) 0.0003(9) -0.0022(9)
C117 0.0262(12) 0.0280(12) 0.0228(11) -0.0089(10) 0.0024(9) -0.0023(9)
C118 0.0247(12) 0.0330(13) 0.0266(12) -0.0105(10) 0.0009(10) -0.0033(10)
C119 0.0256(12) 0.0348(13) 0.0278(13) -0.0095(11) 0.0001(10) -0.0083(10)
C120 0.0315(13) 0.0302(13) 0.0263(12) -0.0097(10) 0.0042(10) -0.0102(10)
S121 0.0420(4) 0.0402(4) 0.0272(3) -0.0111(3) 0.0103(3) -0.0237(3)
C122 0.0330(13) 0.0378(14) 0.0246(12) -0.0112(11) 0.0098(10) -0.0167(11)
C123 0.0454(15) 0.0315(13) 0.0230(12) -0.0041(10) 0.0086(11) -0.0120(11)
C124 0.0424(15) 0.0346(14) 0.0220(12) -0.0067(11) 0.0058(11) -0.0108(11)
C125 0.0330(13) 0.0320(13) 0.0196(11) -0.0091(10) 0.0049(9) -0.0085(10)
C126 0.0165(10) 0.0390(14) 0.0219(11) -0.0082(10) 0.0071(9) -0.0077(9)
C127 0.0312(13) 0.0253(12) 0.0264(12) -0.0066(10) -0.0026(10) -0.0045(10)
C128 0.0151(10) 0.0282(12) 0.0205(11) -0.0036(9) 0.0032(8) -0.0013(8)
S129 0.0126(2) 0.0279(3) 0.0226(3) -0.0089(2) 0.00496(19) -0.00249(19)
O130 0.0134(7) 0.0419(10) 0.0308(9) -0.0149(8) 0.0067(6) -0.0052(7)
O131 0.0179(7) 0.0317(9) 0.0215(8) -0.0053(7) 0.0011(6) -0.0017(6)
O132 0.0213(8) 0.0307(9) 0.0280(9) -0.0088(7) 0.0102(7) -0.0066(7)
O133 0.0153(7) 0.0373(10) 0.0303(9) -0.0138(8) 0.0002(6) 0.0001(7)
O134 0.0243(8) 0.0494(11) 0.0252(9) -0.0167(8) 0.0057(7) -0.0069(8)
O135 0.0284(9) 0.0435(11) 0.0449(12) -0.0250(9) -0.0042(8) 0.0050(8)
O136 0.0700(15) 0.0399(11) 0.0304(10) -0.0107(9) 0.0096(10) -0.0290(11)
O137 0.0397(11) 0.0637(14) 0.0397(12) -0.0227(11) 0.0158(9) -0.0318(10)
O138 0.0161(8) 0.0389(10) 0.0275(9) -0.0113(8) 0.0023(6) -0.0043(7)
C139 0.0162(12) 0.0595(19) 0.0522(18) -0.0288(15) 0.0008(11) -0.0021(11)
O140 0.0358(10) 0.0351(10) 0.0276(9) -0.0053(8) -0.0057(8) -0.0045(8)
C141 0.057(2) 0.0373(16) 0.0409(17) -0.0024(13) -0.0063(14) 0.0010(14)
O142 0.0155(7) 0.0299(9) 0.0240(8) -0.0057(7) 0.0002(6) -0.0014(6)
C143 0.0205(11) 0.0326(13) 0.0227(11) -0.0058(10) 0.0002(9) -0.0003(9)
C144 0.0169(10) 0.0301(12) 0.0203(11) -0.0079(9) 0.0035(8) -0.0010(9)
C145 0.0186(11) 0.0373(13) 0.0214(11) -0.0105(10) -0.0001(9) 0.0029(9)
C146 0.0170(10) 0.0324(13) 0.0313(13) -0.0154(10) 0.0024(9) -0.0002(9)
C147 0.0314(13) 0.0363(14) 0.0222(12) -0.0055(10) 0.0083(10) -0.0058(10)
C148 0.0202(11) 0.0306(12) 0.0255(12) -0.0092(10) -0.0013(9) 0.0028(9)
C149 0.0150(10) 0.0428(14) 0.0267(12) -0.0111(11) 0.0022(9) 0.0011(9)
C150 0.0283(12) 0.0302(13) 0.0263(13) -0.0055(10) -0.0028(10) -0.0004(10)
C151 0.0300(13) 0.0390(15) 0.0403(15) -0.0172(12) -0.0100(11) 0.0115(11)
C152 0.0215(12) 0.0562(18) 0.0267(13) -0.0087(12) -0.0007(10) -0.0024(11)
C153 0.048(2) 0.071(3) 0.052(2) 0.0212(19) -0.0191(17) -0.0167(18)
C154 0.055(2) 0.176(6) 0.039(2) 0.009(3) 0.0042(18) 0.061(3)
C155 0.125(4) 0.084(3) 0.052(3) -0.011(2) -0.049(3) -0.026(3)
C156 0.083(2) 0.0327(15) 0.0266(14) -0.0063(12) -0.0125(15) -0.0052(15)
C157 0.082(3) 0.065(3) 0.088(3) 0.006(2) -0.050(3) -0.023(2)
C158 0.235(8) 0.043(2) 0.0269(18) -0.0127(16) -0.030(3) 0.034(3)
C159 0.077(3) 0.0356(17) 0.0445(19) -0.0066(14) -0.0049(17) -0.0006(16)

loop_
_atom_type_symbol
_atom_type_scat_dispersion_real
_atom_type_scat_dispersion_imag
_atom_type_scat_Cromer_Mann_a1
_atom_type_scat_Cromer_Mann_b1
_atom_type_scat_Cromer_Mann_a2
_atom_type_scat_Cromer_Mann_b2
_atom_type_scat_Cromer_Mann_a3
_atom_type_scat_Cromer_Mann_b3
_atom_type_scat_Cromer_Mann_a4
_atom_type_scat_Cromer_Mann_b4
_atom_type_scat_Cromer_Mann_c
_atom_type_scat_source
C 0.0181 0.0091 2.3100 20.8439 1.0200 10.2075 1.5886 0.5687 0.8650 51.6512 0.2156 'International Tables Vol C 4.2.6.8 and 6.1.1.4'
H 0.0000 0.0000 0.4930 10.5109 0.3229 26.1257 0.1402 3.1424 0.0408 57.7998 0.0030 'International Tables Vol C 4.2.6.8 and 6.1.1.4'
O 0.0492 0.0322 3.0485 13.2771 2.2868 5.7011 1.5463 0.3239 0.8670 32.9089 0.2508 'International Tables Vol C 4.2.6.8 and 6.1.1.4'
S 0.3331 0.5567 6.9053 1.4679 5.2034 22.2151 1.4379 0.2536 1.5863 56.1720 0.8669 'International Tables Vol C 4.2.6.8 and 6.1.1.4'
Cl 0.3639 0.7018 11.4604 0.0104 7.1964 1.1662 6.2556 18.5194 1.6455 47.7784 -9.5574 'International Tables Vol C 4.2.6.8 and 6.1.1.4'

loop_
_geom_angle_atom_site_label_1
_geom_angle_site_symmetry_1
_geom_angle_atom_site_label_2
_geom_angle_site_symmetry_2
_geom_angle_atom_site_label_3
_geom_angle_site_symmetry_3
_geom_angle
_geom_angle_publ_flag
S2 . C1 . C25 . 117.4(2) yes
S2 . C1 . C26 . 122.43(18) yes
C25 . C1 . C26 . 120.1(2) yes
C1 . S2 . C3 . 100.06(11) yes
C1 . S2 . O30 . 108.16(11) yes
C3 . S2 . O30 . 107.57(11) yes
C1 . S2 . O31 . 110.71(11) yes
C3 . S2 . O31 . 110.25(10) yes
O30 . S2 . O31 . 118.47(10) yes
S2 . C3 . C4 . 119.19(18) yes
S2 . C3 . C8 . 120.00(19) yes
C4 . C3 . C8 . 119.8(2) yes
C3 . C4 . C5 . 121.7(2) yes
C3 . C4 . H41 . 118.3 no
C5 . C4 . H41 . 120.0 no
C4 . C5 . C6 . 117.7(2) yes
C4 . C5 . C44 . 119.3(2) yes
C6 . C5 . C44 . 122.9(2) yes
C5 . C6 . C7 . 120.2(2) yes
C5 . C6 . H61 . 121.4 no
C7 . C6 . H61 . 118.4 no
C6 . C7 . C8 . 121.6(2) yes
C6 . C7 . S29 . 121.25(17) yes
C8 . C7 . S29 . 117.13(19) yes
C3 . C8 . C7 . 119.0(2) yes
C3 . C8 . O9 . 118.4(2) yes
C7 . C8 . O9 . 122.6(2) yes
C8 . O9 . C10 . 120.41(18) yes
O9 . C10 . C11 . 124.9(2) yes
O9 . C10 . C28 . 111.95(19) yes
C11 . C10 . C28 . 123.1(2) yes
C10 . C11 . C12 . 119.3(2) yes
C10 . C11 . S29 . 112.16(18) yes
C12 . C11 . S29 . 127.80(17) yes
C11 . C12 . C13 . 116.0(2) yes
C11 . C12 . C48 . 125.7(2) yes
C13 . C12 . C48 . 118.3(2) yes
C12 . C13 . C14 . 123.2(2) yes
C12 . C13 . H131 . 118.3 no
C14 . C13 . H131 . 118.4 no
C13 . C14 . S15 . 116.88(19) yes
C13 . C14 . C28 . 121.0(2) yes
S15 . C14 . C28 . 121.78(18) yes
C14 . S15 . C16 . 105.96(11) yes
C14 . S15 . O34 . 106.63(11) yes
C16 . S15 . O34 . 107.00(11) yes
C14 . S15 . O35 . 107.56(11) yes
C16 . S15 . O35 . 110.35(11) yes
O34 . S15 . O35 . 118.61(11) yes
S15 . C16 . C17 . 118.60(19) yes
S15 . C16 . C27 . 118.92(18) yes
C17 . C16 . C27 . 121.7(2) yes
C16 . C17 . C18 . 121.0(2) yes
C16 . C17 . H171 . 119.3 no
C18 . C17 . H171 . 119.6 no
C17 . C18 . C19 . 117.1(2) yes
C17 . C18 . C52 . 122.8(2) yes
C19 . C18 . C52 . 120.0(2) yes
C18 . C19 . C20 . 121.9(2) yes
C18 . C19 . H191 . 119.2 no
C20 . C19 . H191 . 118.9 no
C19 . C20 . S21 . 118.1(2) yes
C19 . C20 . C27 . 120.8(2) yes
S21 . C20 . C27 . 120.1(2) yes
C20 . S21 . C22 . 102.28(12) yes
C20 . S21 . O36 . 110.34(13) yes
C22 . S21 . O36 . 107.41(13) yes
C20 . S21 . O37 . 107.75(12) yes
C22 . S21 . O37 . 109.27(13) yes
O36 . S21 . O37 . 118.57(12) yes
S21 . C22 . C23 . 117.8(2) yes
S21 . C22 . C26 . 119.80(19) yes
C23 . C22 . C26 . 122.4(3) yes
C22 . C23 . C24 . 120.6(3) yes
C22 . C23 . H231 . 119.7 no
C24 . C23 . H231 . 119.7 no
C23 . C24 . C25 . 117.4(2) yes
C23 . C24 . C56 . 126.0(3) yes
C25 . C24 . C56 . 116.1(3) yes
C23 . C24 . C25 . 117.4(2) yes
C23 . C24 . C256 . 113.7(5) yes
C25 . C24 . C256 . 128.7(5) yes
C23 . C24 . C25 . 117.4(2) yes
C23 . C24 . C456 . 123.4(7) yes
C25 . C24 . C456 . 118.0(8) yes
C1 . C25 . C24 . 122.4(3) yes
C1 . C25 . H251 . 118.5 no
C24 . C25 . H251 . 119.1 no
C1 . C26 . C22 . 117.0(2) yes
C1 . C26 . O38 . 123.2(2) yes
C22 . C26 . O38 . 119.7(2) yes
C16 . C27 . C20 . 117.4(2) yes
C16 . C27 . O40 . 120.3(2) yes
C20 . C27 . O40 . 121.9(2) yes
C10 . C28 . C14 . 117.1(2) yes
C10 . C28 . O42 . 120.4(2) yes
C14 . C28 . O42 . 122.3(2) yes
C11 . S29 . C7 . 101.06(11) yes
C11 . S29 . O32 . 104.40(11) yes
C7 . S29 . O32 . 108.70(11) yes
C11 . S29 . O33 . 115.12(12) yes
C7 . S29 . O33 . 107.21(11) yes
O32 . S29 . O33 . 118.82(11) yes
C26 . O38 . C39 . 115.41(19) yes
O38 . C39 . H392 . 109.3 no
O38 . C39 . H391 . 107.5 no
H392 . C39 . H391 . 110.2 no
O38 . C39 . H393 . 110.2 no
H392 . C39 . H393 . 109.9 no
H391 . C39 . H393 . 109.7 no
C27 . O40 . C41 . 113.8(2) yes
O40 . C41 . H412 . 107.9 no
O40 . C41 . H413 . 108.2 no
H412 . C41 . H413 . 109.8 no
O40 . C41 . H411 . 110.0 no
H412 . C41 . H411 . 110.3 no
H413 . C41 . H411 . 110.6 no
C28 . O42 . C43 . 116.70(17) yes
O42 . C43 . H433 . 108.8 no
O42 . C43 . H431 . 108.6 no
H433 . C43 . H431 . 110.0 no
O42 . C43 . H432 . 109.0 no
H433 . C43 . H432 . 109.1 no
H431 . C43 . H432 . 111.4 no
C5 . C44 . C45 . 111.7(2) yes
C5 . C44 . C46 . 109.3(2) yes
C45 . C44 . C46 . 109.3(2) yes
C5 . C44 . C47 . 108.7(2) yes
C45 . C44 . C47 . 108.4(2) yes
C46 . C44 . C47 . 109.5(2) yes
C44 . C45 . H451 . 108.5 no
C44 . C45 . H453 . 110.3 no
H451 . C45 . H453 . 108.0 no
C44 . C45 . H452 . 112.9 no
H451 . C45 . H452 . 108.3 no
H453 . C45 . H452 . 108.7 no
C44 . C46 . H462 . 111.8 no
C44 . C46 . H461 . 110.3 no
H462 . C46 . H461 . 109.3 no
C44 . C46 . H463 . 110.9 no
H462 . C46 . H463 . 107.4 no
H461 . C46 . H463 . 106.9 no
C44 . C47 . H472 . 111.3 no
C44 . C47 . H473 . 110.5 no
H472 . C47 . H473 . 109.1 no
C44 . C47 . H471 . 109.9 no
H472 . C47 . H471 . 108.3 no
H473 . C47 . H471 . 107.7 no
C12 . C48 . C49 . 111.1(2) yes
C12 . C48 . C50 . 109.3(2) yes
C49 . C48 . C50 . 112.3(2) yes
C12 . C48 . C51 . 111.5(2) yes
C49 . C48 . C51 . 106.0(2) yes
C50 . C48 . C51 . 106.6(2) yes
C48 . C49 . H493 . 109.6 no
C48 . C49 . H491 . 111.3 no
H493 . C49 . H491 . 107.0 no
C48 . C49 . H492 . 114.4 no
H493 . C49 . H492 . 107.8 no
H491 . C49 . H492 . 106.5 no
C48 . C50 . H501 . 108.9 no
C48 . C50 . H503 . 109.3 no
H501 . C50 . H503 . 109.0 no
C48 . C50 . H502 . 111.3 no
H501 . C50 . H502 . 108.9 no
H503 . C50 . H502 . 109.3 no
C48 . C51 . H512 . 108.9 no
C48 . C51 . H511 . 109.8 no
H512 . C51 . H511 . 107.9 no
C48 . C51 . H513 . 111.5 no
H512 . C51 . H513 . 110.0 no
H511 . C51 . H513 . 108.7 no
C18 . C52 . C53 . 111.7(2) yes
C18 . C52 . C54 . 108.0(3) yes
C53 . C52 . C54 . 107.2(4) yes
C18 . C52 . C55 . 110.2(3) yes
C53 . C52 . C55 . 108.1(3) yes
C54 . C52 . C55 . 111.6(4) yes
C18 . C52 . C253 . 111.3(8) yes
C18 . C52 . C254 . 109.2(10) yes
C253 . C52 . C254 . 108.3(9) yes
C18 . C52 . C255 . 111.4(8) yes
C253 . C52 . C255 . 108.3(8) yes
C254 . C52 . C255 . 108.2(8) yes
C52 . C53 . H532 . 109.6 no
C52 . C53 . H533 . 109.8 no
H532 . C53 . H533 . 109.3 no
C52 . C53 . H531 . 110.2 no
H532 . C53 . H531 . 109.1 no
H533 . C53 . H531 . 108.9 no
C52 . C54 . H543 . 109.2 no
C52 . C54 . H541 . 111.8 no
H543 . C54 . H541 . 110.1 no
C52 . C54 . H542 . 108.2 no
H543 . C54 . H542 . 108.4 no
H541 . C54 . H542 . 108.9 no
C52 . C55 . H551 . 109.8 no
C52 . C55 . H553 . 110.3 no
H551 . C55 . H553 . 110.1 no
C52 . C55 . H552 . 108.3 no
H551 . C55 . H552 . 107.5 no
H553 . C55 . H552 . 110.8 no
C52 . C253 . H2532 . 107.2 no
C52 . C253 . H2531 . 102.3 no
H2532 . C253 . H2531 . 109.5 no
C52 . C253 . H2533 . 118.6 no
H2532 . C253 . H2533 . 109.4 no
H2531 . C253 . H2533 . 109.5 no
C52 . C254 . H2542 . 112.4 no
C52 . C254 . H2543 . 111.8 no
H2542 . C254 . H2543 . 111.6 no
C52 . C254 . H2541 . 97.6 no
H2542 . C254 . H2541 . 111.5 no
H2543 . C254 . H2541 . 111.3 no
C52 . C255 . H2553 . 108.0 no
C52 . C255 . H2551 . 114.7 no
H2553 . C255 . H2551 . 109.5 no
C52 . C255 . H2552 . 105.7 no
H2553 . C255 . H2552 . 109.6 no
H2551 . C255 . H2552 . 109.2 no
C24 . C56 . C57 . 109.2(5) yes
C24 . C56 . C58 . 111.7(5) yes
C57 . C56 . C58 . 109.1(5) yes
C24 . C56 . C59 . 109.7(6) yes
C57 . C56 . C59 . 108.9(5) yes
C58 . C56 . C59 . 108.2(5) yes
C56 . C57 . H571 . 110.2 no
C56 . C57 . H573 . 108.5 no
H571 . C57 . H573 . 109.2 no
C56 . C57 . H572 . 110.1 no
H571 . C57 . H572 . 109.3 no
H573 . C57 . H572 . 109.4 no
C56 . C58 . H582 . 109.7 no
C56 . C58 . H581 . 108.1 no
H582 . C58 . H581 . 109.6 no
C56 . C58 . H583 . 109.9 no
H582 . C58 . H583 . 110.0 no
H581 . C58 . H583 . 109.5 no
C56 . C59 . H592 . 109.4 no
C56 . C59 . H593 . 109.1 no
H592 . C59 . H593 . 108.1 no
C56 . C59 . H591 . 111.6 no
H592 . C59 . H591 . 110.2 no
H593 . C59 . H591 . 108.4 no
C24 . C256 . C257 . 109.6(8) yes
C24 . C256 . C258 . 107.4(8) yes
C257 . C256 . C258 . 109.9(8) yes
C24 . C256 . C259 . 111.7(8) yes
C257 . C256 . C259 . 108.9(8) yes
C258 . C256 . C259 . 109.2(8) yes
C256 . C257 . H2573 . 109.5 no
C256 . C257 . H2571 . 109.5 no
H2573 . C257 . H2571 . 109.6 no
C256 . C257 . H2572 . 110.1 no
H2573 . C257 . H2572 . 109.8 no
H2571 . C257 . H2572 . 108.5 no
C256 . C258 . H2581 . 109.4 no
C256 . C258 . H2582 . 109.0 no
H2581 . C258 . H2582 . 109.5 no
C256 . C258 . H2583 . 109.2 no
H2581 . C258 . H2583 . 110.3 no
H2582 . C258 . H2583 . 109.4 no
C256 . C259 . H2592 . 109.8 no
C256 . C259 . H2593 . 110.0 no
H2592 . C259 . H2593 . 109.2 no
C256 . C259 . H2591 . 109.6 no
H2592 . C259 . H2591 . 109.2 no
H2593 . C259 . H2591 . 109.1 no
C24 . C456 . C457 . 105.5(13) yes
C24 . C456 . C458 . 116.6(15) yes
C457 . C456 . C458 . 109.0(9) yes
C24 . C456 . C459 . 107.5(20) yes
C457 . C456 . C459 . 109.1(9) yes
C458 . C456 . C459 . 108.9(9) yes
C456 . C457 . H4573 . 109.8 no
C456 . C457 . H4571 . 107.7 no
H4573 . C457 . H4571 . 109.3 no
C456 . C457 . H4572 . 111.3 no
H4573 . C457 . H4572 . 109.3 no
H4571 . C457 . H4572 . 109.4 no
C456 . C458 . H4581 . 108.6 no
C456 . C458 . H4583 . 110.0 no
H4581 . C458 . H4583 . 110.3 no
C456 . C458 . H4582 . 107.2 no
H4581 . C458 . H4582 . 110.5 no
H4583 . C458 . H4582 . 110.1 no
C456 . C459 . H4592 . 105.7 no
C456 . C459 . H4591 . 107.8 no
H4592 . C459 . H4591 . 112.2 no
C456 . C459 . H4593 . 104.9 no
H4592 . C459 . H4593 . 113.0 no
H4591 . C459 . H4593 . 112.6 no
S102 . C101 . C125 . 117.98(19) yes
S102 . C101 . C126 . 122.2(2) yes
C125 . C101 . C126 . 119.7(2) yes
C101 . S102 . C103 . 100.80(11) yes
C101 . S102 . O130 . 107.74(11) yes
C103 . S102 . O130 . 107.36(11) yes
C101 . S102 . O131 . 110.80(11) yes
C103 . S102 . O131 . 110.28(10) yes
O130 . S102 . O131 . 118.36(11) yes
S102 . C103 . C104 . 119.18(17) yes
S102 . C103 . C108 . 119.71(18) yes
C104 . C103 . C108 . 120.0(2) yes
C103 . C104 . C105 . 121.4(2) yes
C103 . C104 . H1041 . 119.0 no
C105 . C104 . H1041 . 119.5 no
C104 . C105 . C106 . 117.9(2) yes
C104 . C105 . C144 . 119.07(19) yes
C106 . C105 . C144 . 122.9(2) yes
C105 . C106 . C107 . 120.4(2) yes
C105 . C106 . H1061 . 120.2 no
C107 . C106 . H1061 . 119.4 no
C106 . C107 . C108 . 121.4(2) yes
C106 . C107 . S129 . 122.62(18) yes
C108 . C107 . S129 . 115.96(18) yes
C107 . C108 . C103 . 118.8(2) yes
C107 . C108 . O109 . 122.01(19) yes
C103 . C108 . O109 . 119.2(2) yes
C108 . O109 . C110 . 119.80(18) yes
O109 . C110 . C111 . 124.3(2) yes
O109 . C110 . C128 . 112.70(19) yes
C111 . C110 . C128 . 123.0(2) yes
C110 . C111 . C112 . 119.2(2) yes
C110 . C111 . S129 . 111.26(17) yes
C112 . C111 . S129 . 128.76(17) yes
C111 . C112 . C113 . 116.2(2) yes
C111 . C112 . C148 . 125.4(2) yes
C113 . C112 . C148 . 118.3(2) yes
C112 . C113 . C114 . 122.9(2) yes
C112 . C113 . H1131 . 120.1 no
C114 . C113 . H1131 . 117.0 no
C113 . C114 . S115 . 116.34(19) yes
C113 . C114 . C128 . 121.6(2) yes
S115 . C114 . C128 . 121.83(19) yes
C114 . S115 . C116 . 106.12(11) yes
C114 . S115 . O134 . 106.81(12) yes
C116 . S115 . O134 . 107.11(12) yes
C114 . S115 . O135 . 107.27(12) yes
C116 . S115 . O135 . 110.61(12) yes
O134 . S115 . O135 . 118.25(12) yes
S115 . C116 . C117 . 117.96(19) yes
S115 . C116 . C127 . 119.39(19) yes
C117 . C116 . C127 . 122.2(2) yes
C116 . C117 . C118 . 120.8(2) yes
C116 . C117 . H1171 . 120.8 no
C118 . C117 . H1171 . 118.4 no
C117 . C118 . C119 . 117.0(2) yes
C117 . C118 . C152 . 122.4(2) yes
C119 . C118 . C152 . 120.6(2) yes
C118 . C119 . C120 . 121.9(2) yes
C118 . C119 . H1191 . 118.8 no
C120 . C119 . H1191 . 119.3 no
C119 . C120 . S121 . 118.5(2) yes
C119 . C120 . C127 . 121.3(2) yes
S121 . C120 . C127 . 119.7(2) yes
C120 . S121 . C122 . 102.79(12) yes
C120 . S121 . O136 . 110.11(13) yes
C122 . S121 . O136 . 107.98(14) yes
C120 . S121 . O137 . 107.82(13) yes
C122 . S121 . O137 . 108.97(13) yes
O136 . S121 . O137 . 118.08(14) yes
S121 . C122 . C123 . 116.9(2) yes
S121 . C122 . C126 . 119.7(2) yes
C123 . C122 . C126 . 123.3(2) yes
C122 . C123 . C124 . 120.2(3) yes
C122 . C123 . H1231 . 119.2 no
C124 . C123 . H1231 . 120.6 no
C123 . C124 . C125 . 117.1(3) yes
C123 . C124 . C156 . 122.2(3) yes
C125 . C124 . C156 . 120.5(3) yes
C101 . C125 . C124 . 122.9(2) yes
C101 . C125 . H1251 . 118.8 no
C124 . C125 . H1251 . 118.2 no
C101 . C126 . C122 . 116.7(2) yes
C101 . C126 . O138 . 123.7(2) yes
C122 . C126 . O138 . 119.5(2) yes
C120 . C127 . C116 . 116.6(2) yes
C120 . C127 . O140 . 121.8(2) yes
C116 . C127 . O140 . 120.8(2) yes
C110 . C128 . C114 . 116.7(2) yes
C110 . C128 . O142 . 120.6(2) yes
C114 . C128 . O142 . 122.5(2) yes
C111 . S129 . C107 . 99.99(11) yes
C111 . S129 . O132 . 104.36(11) yes
C107 . S129 . O132 . 109.19(10) yes
C111 . S129 . O133 . 115.64(11) yes
C107 . S129 . O133 . 107.64(11) yes
O132 . S129 . O133 . 118.39(11) yes
C126 . O138 . C139 . 115.7(2) yes
O138 . C139 . H1393 . 107.9 no
O138 . C139 . H1391 . 108.9 no
H1393 . C139 . H1391 . 111.5 no
O138 . C139 . H1392 . 107.1 no
H1393 . C139 . H1392 . 111.6 no
H1391 . C139 . H1392 . 109.6 no
C127 . O140 . C141 . 115.6(2) yes
O140 . C141 . H1411 . 109.2 no
O140 . C141 . H1413 . 111.4 no
H1411 . C141 . H1413 . 109.2 no
O140 . C141 . H1412 . 111.1 no
H1411 . C141 . H1412 . 109.2 no
H1413 . C141 . H1412 . 106.6 no
C128 . O142 . C143 . 116.90(18) yes
O142 . C143 . H1432 . 104.2 no
O142 . C143 . H1431 . 110.7 no
H1432 . C143 . H1431 . 109.7 no
O142 . C143 . H1433 . 110.9 no
H1432 . C143 . H1433 . 110.4 no
H1431 . C143 . H1433 . 110.8 no
C105 . C144 . C145 . 111.92(18) yes
C105 . C144 . C146 . 109.46(19) yes
C145 . C144 . C146 . 109.3(2) yes
C105 . C144 . C147 . 108.8(2) yes
C145 . C144 . C147 . 107.9(2) yes
C146 . C144 . C147 . 109.40(19) yes
C144 . C145 . H1452 . 107.2 no
C144 . C145 . H1453 . 111.7 no
H1452 . C145 . H1453 . 111.2 no
C144 . C145 . H1451 . 109.2 no
H1452 . C145 . H1451 . 107.8 no
H1453 . C145 . H1451 . 109.7 no
C144 . C146 . H1463 . 110.1 no
C144 . C146 . H1461 . 112.2 no
H1463 . C146 . H1461 . 108.7 no
C144 . C146 . H1462 . 112.0 no
H1463 . C146 . H1462 . 107.0 no
H1461 . C146 . H1462 . 106.7 no
C144 . C147 . H1471 . 110.5 no
C144 . C147 . H1473 . 111.1 no
H1471 . C147 . H1473 . 109.2 no
C144 . C147 . H1472 . 110.4 no
H1471 . C147 . H1472 . 107.6 no
H1473 . C147 . H1472 . 107.9 no
C112 . C148 . C149 . 111.7(2) yes
C112 . C148 . C150 . 109.36(19) yes
C149 . C148 . C150 . 111.8(2) yes
C112 . C148 . C151 . 111.3(2) yes
C149 . C148 . C151 . 106.3(2) yes
C150 . C148 . C151 . 106.3(2) yes
C148 . C149 . H1492 . 110.1 no
C148 . C149 . H1491 . 109.1 no
H1492 . C149 . H1491 . 110.9 no
C148 . C149 . H1493 . 108.3 no
H1492 . C149 . H1493 . 110.5 no
H1491 . C149 . H1493 . 108.0 no
C148 . C150 . H1502 . 111.1 no
C148 . C150 . H1503 . 110.1 no
H1502 . C150 . H1503 . 109.1 no
C148 . C150 . H1501 . 109.0 no
H1502 . C150 . H1501 . 108.9 no
H1503 . C150 . H1501 . 108.6 no
C148 . C151 . H1513 . 109.0 no
C148 . C151 . H1511 . 109.8 no
H1513 . C151 . H1511 . 109.6 no
C148 . C151 . H1512 . 110.4 no
H1513 . C151 . H1512 . 108.5 no
H1511 . C151 . H1512 . 109.5 no
C118 . C152 . C153 . 112.0(2) yes
C118 . C152 . C154 . 110.9(3) yes
C153 . C152 . C154 . 110.2(4) yes
C118 . C152 . C155 . 107.8(3) yes
C153 . C152 . C155 . 108.0(3) yes
C154 . C152 . C155 . 107.9(4) yes
C152 . C153 . H1531 . 110.6 no
C152 . C153 . H1533 . 106.5 no
H1531 . C153 . H1533 . 109.7 no
C152 . C153 . H1532 . 111.4 no
H1531 . C153 . H1532 . 109.6 no
H1533 . C153 . H1532 . 108.9 no
C152 . C154 . H1542 . 107.1 no
C152 . C154 . H1541 . 105.5 no
H1542 . C154 . H1541 . 111.9 no
C152 . C154 . H1543 . 106.7 no
H1542 . C154 . H1543 . 113.3 no
H1541 . C154 . H1543 . 111.6 no
C152 . C155 . H1552 . 109.8 no
C152 . C155 . H1553 . 108.5 no
H1552 . C155 . H1553 . 110.2 no
C152 . C155 . H1551 . 108.0 no
H1552 . C155 . H1551 . 109.7 no
H1553 . C155 . H1551 . 110.5 no
C124 . C156 . C157 . 107.6(3) yes
C124 . C156 . C158 . 110.2(3) yes
C157 . C156 . C158 . 111.5(4) yes
C124 . C156 . C159 . 112.2(3) yes
C157 . C156 . C159 . 107.8(3) yes
C158 . C156 . C159 . 107.7(3) yes
C156 . C157 . H1573 . 108.5 no
C156 . C157 . H1571 . 108.4 no
H1573 . C157 . H1571 . 111.5 no
C156 . C157 . H1572 . 107.2 no
H1573 . C157 . H1572 . 111.3 no
H1571 . C157 . H1572 . 109.7 no
C156 . C158 . H1581 . 110.5 no
C156 . C158 . H1583 . 108.8 no
H1581 . C158 . H1583 . 108.8 no
C156 . C158 . H1582 . 107.6 no
H1581 . C158 . H1582 . 110.1 no
H1583 . C158 . H1582 . 111.0 no
C156 . C159 . H1592 . 111.3 no
C156 . C159 . H1591 . 110.0 no
H1592 . C159 . H1591 . 108.3 no
C156 . C159 . H1593 . 108.3 no
H1592 . C159 . H1593 . 110.6 no
H1591 . C159 . H1593 . 108.3 no

loop_
_geom_bond_atom_site_label_1
_geom_bond_site_symmetry_1
_geom_bond_atom_site_label_2
_geom_bond_site_symmetry_2
_geom_bond_distance
_geom_bond_publ_flag
C1 . S2 . 1.794(3) yes
C1 . C25 . 1.394(3) yes
C1 . C26 . 1.400(4) yes
S2 . C3 . 1.774(2) yes
S2 . O30 . 1.4413(18) yes
S2 . O31 . 1.4348(17) yes
C3 . C4 . 1.389(3) yes
C3 . C8 . 1.396(3) yes
C4 . C5 . 1.403(3) yes
C4 . H41 . 0.936 no
C5 . C6 . 1.397(3) yes
C5 . C44 . 1.530(3) yes
C6 . C7 . 1.397(3) yes
C6 . H61 . 0.947 no
C7 . C8 . 1.374(3) yes
C7 . S29 . 1.761(2) yes
C8 . O9 . 1.360(3) yes
O9 . C10 . 1.384(3) yes
C10 . C11 . 1.408(3) yes
C10 . C28 . 1.392(3) yes
C11 . C12 . 1.433(3) yes
C11 . S29 . 1.795(2) yes
C12 . C13 . 1.396(3) yes
C12 . C48 . 1.551(3) yes
C13 . C14 . 1.396(3) yes
C13 . H131 . 0.932 no
C14 . S15 . 1.791(2) yes
C14 . C28 . 1.379(3) yes
S15 . C16 . 1.768(2) yes
S15 . O34 . 1.4386(18) yes
S15 . O35 . 1.4407(19) yes
C16 . C17 . 1.396(3) yes
C16 . C27 . 1.396(4) yes
C17 . C18 . 1.392(4) yes
C17 . H171 . 0.947 no
C18 . C19 . 1.401(4) yes
C18 . C52 . 1.534(3) yes
C19 . C20 . 1.391(4) yes
C19 . H191 . 0.945 no
C20 . S21 . 1.777(3) yes
C20 . C27 . 1.395(4) yes
S21 . C22 . 1.782(3) yes
S21 . O36 . 1.436(2) yes
S21 . O37 . 1.439(2) yes
C22 . C23 . 1.391(4) yes
C22 . C26 . 1.394(4) yes
C23 . C24 . 1.386(4) yes
C23 . H231 . 0.934 no
C24 . C25 . 1.390(4) yes
C24 . C56 . 1.584(8) yes
C24 . C25 . 1.390(4) yes
C24 . C256 . 1.489(12) yes
C24 . C25 . 1.390(4) yes
C24 . C456 . 1.52(2) yes
C25 . H251 . 0.941 no
C26 . O38 . 1.364(3) yes
C27 . O40 . 1.365(3) yes
C28 . O42 . 1.362(3) yes
S29 . O32 . 1.4397(19) yes
S29 . O33 . 1.4355(18) yes
O38 . C39 . 1.439(3) yes
C39 . H392 . 0.978 no
C39 . H391 . 0.973 no
C39 . H393 . 0.968 no
O40 . C41 . 1.452(4) yes
C41 . H412 . 0.975 no
C41 . H413 . 0.973 no
C41 . H411 . 0.966 no
O42 . C43 . 1.447(3) yes
C43 . H433 . 0.962 no
C43 . H431 . 0.975 no
C43 . H432 . 0.962 no
C44 . C45 . 1.533(3) yes
C44 . C46 . 1.535(4) yes
C44 . C47 . 1.535(4) yes
C45 . H451 . 0.971 no
C45 . H453 . 0.962 no
C45 . H452 . 0.977 no
C46 . H462 . 0.960 no
C46 . H461 . 0.981 no
C46 . H463 . 0.967 no
C47 . H472 . 0.958 no
C47 . H473 . 0.958 no
C47 . H471 . 0.961 no
C48 . C49 . 1.539(4) yes
C48 . C50 . 1.538(4) yes
C48 . C51 . 1.536(4) yes
C49 . H493 . 0.961 no
C49 . H491 . 0.981 no
C49 . H492 . 0.978 no
C50 . H501 . 0.962 no
C50 . H503 . 0.956 no
C50 . H502 . 0.959 no
C51 . H512 . 0.947 no
C51 . H511 . 0.966 no
C51 . H513 . 0.944 no
C52 . C53 . 1.526(4) yes
C52 . C54 . 1.524(4) yes
C52 . C55 . 1.530(4) yes
C52 . C253 . 1.538(5) yes
C52 . C254 . 1.536(5) yes
C52 . C255 . 1.539(5) yes
C53 . H532 . 0.964 no
C53 . H533 . 0.966 no
C53 . H531 . 0.977 no
C54 . H543 . 0.955 no
C54 . H541 . 0.951 no
C54 . H542 . 0.970 no
C55 . H551 . 0.966 no
C55 . H553 . 0.955 no
C55 . H552 . 0.980 no
C253 . H2532 . 0.962 no
C253 . H2531 . 0.963 no
C253 . H2533 . 0.961 no
C254 . H2542 . 1.025 no
C254 . H2543 . 1.023 no
C254 . H2541 . 1.031 no
C255 . H2553 . 0.967 no
C255 . H2551 . 0.966 no
C255 . H2552 . 0.965 no
C56 . C57 . 1.536(4) yes
C56 . C58 . 1.530(4) yes
C56 . C59 . 1.537(4) yes
C57 . H571 . 0.965 no
C57 . H573 . 0.975 no
C57 . H572 . 0.975 no
C58 . H582 . 0.966 no
C58 . H581 . 0.965 no
C58 . H583 . 0.968 no
C59 . H592 . 0.962 no
C59 . H593 . 0.967 no
C59 . H591 . 0.978 no
C256 . C257 . 1.537(5) yes
C256 . C258 . 1.537(5) yes
C256 . C259 . 1.541(5) yes
C257 . H2573 . 0.955 no
C257 . H2571 . 0.954 no
C257 . H2572 . 0.957 no
C258 . H2581 . 0.966 no
C258 . H2582 . 0.972 no
C258 . H2583 . 0.972 no
C259 . H2592 . 0.957 no
C259 . H2593 . 0.965 no
C259 . H2591 . 0.959 no
C456 . C457 . 1.538(5) yes
C456 . C458 . 1.540(5) yes
C456 . C459 . 1.539(5) yes
C457 . H4573 . 0.959 no
C457 . H4571 . 0.961 no
C457 . H4572 . 0.962 no
C458 . H4581 . 0.987 no
C458 . H4583 . 0.988 no
C458 . H4582 . 0.991 no
C459 . H4592 . 1.090 no
C459 . H4591 . 1.092 no
C459 . H4593 . 1.097 no
C101 . S102 . 1.797(3) yes
C101 . C125 . 1.401(4) yes
C101 . C126 . 1.397(4) yes
S102 . C103 . 1.777(2) yes
S102 . O130 . 1.4423(17) yes
S102 . O131 . 1.4335(17) yes
C103 . C104 . 1.386(3) yes
C103 . C108 . 1.389(3) yes
C104 . C105 . 1.404(3) yes
C104 . H1041 . 0.932 no
C105 . C106 . 1.392(3) yes
C105 . C144 . 1.530(3) yes
C106 . C107 . 1.386(3) yes
C106 . H1061 . 0.936 no
C107 . C108 . 1.389(3) yes
C107 . S129 . 1.756(2) yes
C108 . O109 . 1.366(3) yes
O109 . C110 . 1.381(3) yes
C110 . C111 . 1.406(3) yes
C110 . C128 . 1.397(3) yes
C111 . C112 . 1.427(3) yes
C111 . S129 . 1.801(2) yes
C112 . C113 . 1.392(4) yes
C112 . C148 . 1.544(3) yes
C113 . C114 . 1.391(3) yes
C113 . H1131 . 0.943 no
C114 . S115 . 1.792(3) yes
C114 . C128 . 1.374(3) yes
S115 . C116 . 1.775(2) yes
S115 . O134 . 1.440(2) yes
S115 . O135 . 1.432(2) yes
C116 . C117 . 1.393(3) yes
C116 . C127 . 1.390(4) yes
C117 . C118 . 1.394(4) yes
C117 . H1171 . 0.939 no
C118 . C119 . 1.394(4) yes
C118 . C152 . 1.537(4) yes
C119 . C120 . 1.386(4) yes
C119 . H1191 . 0.926 no
C120 . S121 . 1.766(3) yes
C120 . C127 . 1.393(4) yes
S121 . C122 . 1.784(3) yes
S121 . O136 . 1.432(2) yes
S121 . O137 . 1.444(2) yes
C122 . C123 . 1.387(4) yes
C122 . C126 . 1.392(4) yes
C123 . C124 . 1.387(4) yes
C123 . H1231 . 0.932 no
C124 . C125 . 1.389(4) yes
C124 . C156 . 1.534(4) yes
C125 . H1251 . 0.944 no
C126 . O138 . 1.365(3) yes
C127 . O140 . 1.367(3) yes
C128 . O142 . 1.360(3) yes
S129 . O132 . 1.4381(18) yes
S129 . O133 . 1.4268(18) yes
O138 . C139 . 1.440(3) yes
C139 . H1393 . 0.966 no
C139 . H1391 . 0.973 no
C139 . H1392 . 0.969 no
O140 . C141 . 1.458(4) yes
C141 . H1411 . 0.973 no
C141 . H1413 . 0.968 no
C141 . H1412 . 0.967 no
O142 . C143 . 1.446(3) yes
C143 . H1432 . 0.962 no
C143 . H1431 . 0.959 no
C143 . H1433 . 0.959 no
C144 . C145 . 1.533(3) yes
C144 . C146 . 1.532(3) yes
C144 . C147 . 1.537(3) yes
C145 . H1452 . 0.978 no
C145 . H1453 . 0.971 no
C145 . H1451 . 0.965 no
C146 . H1463 . 0.984 no
C146 . H1461 . 0.969 no
C146 . H1462 . 0.957 no
C147 . H1471 . 0.958 no
C147 . H1473 . 0.966 no
C147 . H1472 . 0.967 no
C148 . C149 . 1.539(3) yes
C148 . C150 . 1.543(3) yes
C148 . C151 . 1.538(4) yes
C149 . H1492 . 0.974 no
C149 . H1491 . 0.970 no
C149 . H1493 . 0.962 no
C150 . H1502 . 0.957 no
C150 . H1503 . 0.958 no
C150 . H1501 . 0.965 no
C151 . H1513 . 0.950 no
C151 . H1511 . 0.954 no
C151 . H1512 . 0.961 no
C152 . C153 . 1.513(5) yes
C152 . C154 . 1.517(4) yes
C152 . C155 . 1.529(6) yes
C153 . H1531 . 0.953 no
C153 . H1533 . 0.968 no
C153 . H1532 . 0.953 no
C154 . H1542 . 0.950 no
C154 . H1541 . 0.960 no
C154 . H1543 . 0.961 no
C155 . H1552 . 0.956 no
C155 . H1553 . 0.969 no
C155 . H1551 . 0.960 no
C156 . C157 . 1.540(6) yes
C156 . C158 . 1.525(5) yes
C156 . C159 . 1.534(4) yes
C157 . H1573 . 0.958 no
C157 . H1571 . 0.965 no
C157 . H1572 . 0.967 no
C158 . H1581 . 0.960 no
C158 . H1583 . 0.960 no
C158 . H1582 . 0.966 no
C159 . H1592 . 0.970 no
C159 . H1591 . 0.970 no
C159 . H1593 . 0.965 no

loop_
_geom_hbond_atom_site_label_D
_geom_hbond_site_symmetry_D
_geom_hbond_atom_site_label_H
_geom_hbond_site_symmetry_H
_geom_hbond_atom_site_label_A
_geom_hbond_site_symmetry_A
_geom_hbond_angle_DHA
_geom_hbond_distance_DH
_geom_hbond_distance_HA
_geom_hbond_distance_DA
_geom_hbond_publ_flag
C39 . H391 . O37 . 126 0.97 2.51 3.179(7) yes
C41 . H413 . O35 . 126 0.97 2.46 3.132(7) yes
C41 . H411 . O36 . 125 0.97 2.45 3.102(7) yes
C46 . H463 . O132 1_445 171 0.97 2.56 3.516(7) yes
C49 . H492 . O33 . 134 0.98 2.33 3.083(7) yes
C50 . H502 . O33 . 138 0.96 2.29 3.066(7) yes
C255 . H2553 . O130 2_666 161 0.97 2.44 3.366(7) yes
C139 . H1392 . O137 . 126 0.97 2.52 3.188(7) yes
C141 . H1413 . O135 . 125 0.97 2.53 3.181(7) yes
C141 . H1412 . O136 . 125 0.97 2.47 3.129(7) yes
C146 . H1462 . O32 1_565 167 0.96 2.53 3.474(7) yes
C149 . H1491 . O133 . 139 0.97 2.31 3.103(7) yes
C150 . H1503 . O133 . 141 0.96 2.24 3.045(7) yes
C154 . H1542 . O30 2_665 169 0.95 2.49 3.432(7) yes

loop_
_platon_squeeze_void_nr
_platon_squeeze_void_average_x
_platon_squeeze_void_average_y
_platon_squeeze_void_average_z
_platon_squeeze_void_volume
_platon_squeeze_void_count_electrons
_platon_squeeze_void_content
1 0.000 0.500 0.000 544 75 ' '
2 0.076 0.246 0.472 17 -1 ' '
3 0.164 0.053 0.037 20 0 ' '
4 0.340 0.034 0.520 11 0 ' '
5 0.348 0.098 0.017 8 0 ' '
6 0.653 0.903 0.983 8 0 ' '
7 0.660 0.966 0.480 10 0 ' '
8 0.837 0.947 0.963 20 0 ' '
9 0.924 0.754 0.528 18 -1 ' '
